data_8105068
loop_
_publ_author_name
'Tan, Yee Seng'
'Tiekink, Edward R.T.'

_publ_section_title
;
 Crystal structure of a low-temperature (100 K) polymorph of
 catena-poly[(\m2-4,4&#x2032;-bipyridine-\k2N,N&#x2032;)-bis(O,O&#x2032;-diethyldithiophosphato-\k1S)zinc(II)],
 C18H28N2O4P2S4Zn
;
_journal_issue 1
_journal_name_full 'Zeitschrift f\"ur Kristallographie - New Crystal Structures'
_journal_page_first 233
_journal_page_last 237
_journal_paper_doi 10.1515/ncrs-2019-0594
_journal_volume 235
_journal_year 2019
_chemical_formula_moiety 'C72 H112 N8 O16 P8 S16 Zn4'
_chemical_formula_sum 'C72 H112 N8 O16 P8 S16 Zn4'
_chemical_formula_weight 2367.89
_space_group_crystal_system triclinic
_space_group_IT_number 2
_space_group_name_Hall '-P 1'
_space_group_name_H-M_alt 'P -1'
_atom_sites_solution_hydrogens geom
_atom_sites_solution_primary direct
_atom_sites_solution_secondary difmap
_cell_angle_alpha 75.9190(10)
_cell_angle_beta 78.0500(10)
_cell_angle_gamma 68.1700(10)
_cell_formula_units_Z 2
_cell_length_a 15.23790(10)
_cell_length_b 17.3322(2)
_cell_length_c 21.88290(10)
_cell_measurement_reflns_used 73118
_cell_measurement_temperature 100(2)
_cell_measurement_theta_max 76.4960
_cell_measurement_theta_min 3.5120
_cell_volume 5159.97(8)
_computing_cell_refinement 'CrysAlisPro [1]'
_computing_data_collection 'CrysAlisPro [1]'
_computing_data_reduction 'CrysAlisPro [1]'
_computing_molecular_graphics 'ORTEP-3 for Windows [4]'
_computing_publication_material 'SHELXL-2014/7 [3]'
_computing_structure_refinement 'SHELXL-2014/7 [3]'
_computing_structure_solution 'SHELXT 2014/5 [2]'
_diffrn_ambient_temperature 100(2)
_diffrn_detector_area_resol_mean 5.2558
_diffrn_measured_fraction_theta_full 1.000
_diffrn_measured_fraction_theta_max 1.000
_diffrn_measurement_device_type 'XtaLAB Synergy, Dualflex, AtlasS2'
_diffrn_measurement_method '\w scans'
_diffrn_radiation_type CuK\a
_diffrn_radiation_wavelength 1.54184
_diffrn_reflns_av_R_equivalents 0.0310
_diffrn_reflns_av_unetI/netI 0.0179
_diffrn_reflns_Laue_measured_fraction_full 1.000
_diffrn_reflns_Laue_measured_fraction_max 1.000
_diffrn_reflns_limit_h_max 18
_diffrn_reflns_limit_h_min -18
_diffrn_reflns_limit_k_max 20
_diffrn_reflns_limit_k_min -20
_diffrn_reflns_limit_l_max 26
_diffrn_reflns_limit_l_min -24
_diffrn_reflns_number 123255
_diffrn_reflns_point_group_measured_fraction_full 1.000
_diffrn_reflns_point_group_measured_fraction_max 1.000
_diffrn_reflns_theta_full 67.077
_diffrn_reflns_theta_max 67.077
_diffrn_reflns_theta_min 3.151
_diffrn_source 'micro-focus sealed X-ray tube'
_exptl_absorpt_coefficient_mu 5.756
_exptl_absorpt_correction_T_max 1.000
_exptl_absorpt_correction_T_min 0.291
_exptl_absorpt_correction_type gaussian
_exptl_absorpt_process_details 'CrysAlisPro [1]'
_exptl_crystal_colour colourless
_exptl_crystal_density_diffrn 1.524
_exptl_crystal_description prism
_exptl_crystal_F_000 2448
_exptl_crystal_size_max 0.279
_exptl_crystal_size_mid 0.169
_exptl_crystal_size_min 0.123
_refine_diff_density_max 0.735
_refine_diff_density_min -0.572
_refine_diff_density_rms 0.065
_refine_ls_extinction_coef .
_refine_ls_extinction_method none
_refine_ls_goodness_of_fit_ref 0.990
_refine_ls_hydrogen_treatment constr
_refine_ls_matrix_type full
_refine_ls_number_parameters 1143
_refine_ls_number_reflns 18426
_refine_ls_number_restraints 0
_refine_ls_restrained_S_all 0.990
_refine_ls_R_factor_all 0.0262
_refine_ls_R_factor_gt 0.0246
_refine_ls_shift/su_max 0.002
_refine_ls_shift/su_mean 0.000
_refine_ls_structure_factor_coef Fsqd
_refine_ls_weighting_details 'w=1/[\s^2^(Fo^2^)+(0.0372P)^2^+3.6630P] where P=(Fo^2^+2Fc^2^)/3'
_refine_ls_weighting_scheme calc
_refine_ls_wR_factor_gt 0.0669
_refine_ls_wR_factor_ref 0.0681
_reflns_Friedel_coverage 0.000
_reflns_Friedel_fraction_full .
_reflns_Friedel_fraction_max .
_reflns_number_gt 17365
_reflns_number_total 18426
_reflns_threshold_expression 'I > 2\s(I)'
_cod_data_source_file suppl_ncrs-2019-0594_suppl.cif
_cod_data_source_block shelx
_cod_database_code 8105068
_shelx_space_group_comment
;
The symmetry employed for this shelxl refinement is uniquely defined
by the following loop, which should always be used as a source of
symmetry information in preference to the above space-group names.
They are only intended as comments.
;
_shelx_estimated_absorpt_t_min 0.297
_shelx_estimated_absorpt_t_max 0.538

loop_
_space_group_symop_operation_xyz
'x, y, z'
'-x, -y, -z'

loop_
_atom_site_label
_atom_site_type_symbol
_atom_site_fract_x
_atom_site_fract_y
_atom_site_fract_z
_atom_site_U_iso_or_equiv
_atom_site_adp_type
_atom_site_occupancy
_atom_site_site_symmetry_order
_atom_site_calc_flag
_atom_site_refinement_flags_posn
_atom_site_refinement_flags_adp
_atom_site_refinement_flags_occupancy
_atom_site_disorder_assembly
_atom_site_disorder_group
Zn1 Zn 1.27642(2) 0.07163(2) 0.07760(2) 0.01050(5) Uani 1 1 d . . . . .
Zn2 Zn 0.72088(2) 0.43395(2) 0.42150(2) 0.01085(5) Uani 1 1 d . . . . .
Zn3 Zn 0.26991(2) 0.02044(2) 0.59357(2) 0.01154(5) Uani 1 1 d . . . . .
Zn4 Zn -0.25437(2) 0.46831(2) 0.89893(2) 0.01162(5) Uani 1 1 d . . . . .
S1 S 1.23935(3) 0.01375(2) 0.00699(2) 0.01662(8) Uani 1 1 d . . . . .
S2 S 1.16429(3) 0.22510(3) -0.04588(2) 0.01933(9) Uani 1 1 d . . . . .
S3 S 1.38694(3) -0.03354(2) 0.14090(2) 0.01434(8) Uani 1 1 d . . . . .
S4 S 1.33166(3) -0.21187(3) 0.16243(2) 0.02243(9) Uani 1 1 d . . . . .
S5 S 0.76166(3) 0.49006(2) 0.49145(2) 0.01568(8) Uani 1 1 d . . . . .
S6 S 0.82759(3) 0.28049(2) 0.55427(2) 0.01811(9) Uani 1 1 d . . . . .
S7 S 0.61060(3) 0.54206(2) 0.35999(2) 0.01528(8) Uani 1 1 d . . . . .
S8 S 0.67151(3) 0.71469(3) 0.35391(2) 0.02640(10) Uani 1 1 d . . . . .
S9 S 0.19049(3) -0.00534(2) 0.52636(2) 0.01404(8) Uani 1 1 d . . . . .
S10 S 0.13376(3) 0.20121(3) 0.45112(2) 0.02146(9) Uani 1 1 d . . . . .
S11 S 0.37827(3) -0.09027(3) 0.65260(2) 0.01767(9) Uani 1 1 d . . . . .
S12 S 0.18010(3) -0.14169(3) 0.67108(2) 0.02008(9) Uani 1 1 d . . . . .
S13 S -0.20078(3) 0.51391(2) 0.96891(2) 0.01571(8) Uani 1 1 d . . . . .
S14 S -0.13417(3) 0.30750(2) 1.03947(2) 0.01695(8) Uani 1 1 d . . . . .
S15 S -0.35606(3) 0.56966(2) 0.83013(2) 0.01652(8) Uani 1 1 d . . . . .
S16 S -0.16391(3) 0.62632(3) 0.82114(2) 0.02018(9) Uani 1 1 d . . . . .
P1 P 1.18693(3) 0.11368(3) -0.06241(2) 0.01342(8) Uani 1 1 d . . . . .
P2 P 1.31363(3) -0.10984(2) 0.19258(2) 0.01358(8) Uani 1 1 d . . . . .
P3 P 0.81163(3) 0.39373(2) 0.56375(2) 0.01319(8) Uani 1 1 d . . . . .
P4 P 0.68508(3) 0.62071(3) 0.31560(2) 0.01441(8) Uani 1 1 d . . . . .
P5 P 0.19564(3) 0.08202(2) 0.44657(2) 0.01285(8) Uani 1 1 d . . . . .
P6 P 0.28871(3) -0.14872(3) 0.70786(2) 0.01378(8) Uani 1 1 d . . . . .
P7 P -0.20182(3) 0.42504(2) 1.04798(2) 0.01246(8) Uani 1 1 d . . . . .
P8 P -0.28551(3) 0.65366(3) 0.79243(2) 0.01390(8) Uani 1 1 d . . . . .
O1 O 1.25043(8) 0.09469(8) -0.12815(5) 0.0181(2) Uani 1 1 d . . . . .
O2 O 1.09596(8) 0.10366(7) -0.08057(5) 0.0155(2) Uani 1 1 d . . . . .
O3 O 1.20573(8) -0.04811(7) 0.19927(6) 0.0189(2) Uani 1 1 d . . . . .
O4 O 1.33449(9) -0.12861(7) 0.26423(5) 0.0203(3) Uani 1 1 d . . . . .
O5 O 0.90597(8) 0.40195(7) 0.57791(5) 0.0165(2) Uani 1 1 d . . . . .
O6 O 0.74914(8) 0.41947(7) 0.62839(5) 0.0167(2) Uani 1 1 d . . . . .
O7 O 0.65535(9) 0.65838(8) 0.24594(6) 0.0262(3) Uani 1 1 d . . . . .
O8 O 0.79198(8) 0.55684(7) 0.30699(6) 0.0199(2) Uani 1 1 d . . . . .
O9 O 0.14869(8) 0.06414(7) 0.39520(5) 0.0189(2) Uani 1 1 d . . . . .
O10 O 0.30703(8) 0.05658(7) 0.42120(5) 0.0172(2) Uani 1 1 d . . . . .
O11 O 0.26206(8) -0.11112(7) 0.77138(5) 0.0191(2) Uani 1 1 d . . . . .
O12 O 0.35364(8) -0.24311(7) 0.73409(5) 0.0192(2) Uani 1 1 d . . . . .
O13 O -0.31136(8) 0.44580(7) 1.07637(5) 0.0169(2) Uani 1 1 d . . . . .
O15 O -0.35500(8) 0.74447(7) 0.80511(5) 0.0176(2) Uani 1 1 d . . . . .
O16 O -0.28275(9) 0.66834(7) 0.71725(5) 0.0207(3) Uani 1 1 d . . . . .
N1 N 1.35491(9) 0.15071(8) 0.04131(6) 0.0118(3) Uani 1 1 d . . . . .
N2 N 1.65809(9) 0.39541(8) -0.06228(6) 0.0130(3) Uani 1 1 d . . . . .
N3 N 1.17131(9) 0.13826(8) 0.13849(6) 0.0118(3) Uani 1 1 d . . . . .
N4 N 0.82489(9) 0.36448(8) 0.36108(6) 0.0124(3) Uani 1 1 d . . . . .
N5 N 0.64200(9) 0.35469(8) 0.45698(6) 0.0123(3) Uani 1 1 d . . . . .
N6 N 0.35574(10) 0.09386(8) 0.55467(6) 0.0140(3) Uani 1 1 d . . . . .
N7 N 0.16944(9) 0.09730(8) 0.65171(6) 0.0135(3) Uani 1 1 d . . . . .
N8 N -0.15272(9) 0.38416(8) 0.84627(6) 0.0140(3) Uani 1 1 d . . . . .
C1 C 1.35002(12) 0.08948(13) -0.13911(8) 0.0231(4) Uani 1 1 d . . . . .
H1A H 1.3884 0.0382 -0.1122 0.028 Uiso 1 1 calc R U . . .
H1B H 1.3558 0.1396 -0.1285 0.028 Uiso 1 1 calc R U . . .
C2 C 1.38477(12) 0.08592(13) -0.20826(8) 0.0249(4) Uani 1 1 d . . . . .
H2A H 1.4524 0.0804 -0.2169 0.037 Uiso 1 1 calc R U . . .
H2B H 1.3479 0.1379 -0.2344 0.037 Uiso 1 1 calc R U . . .
H2C H 1.3767 0.0372 -0.2185 0.037 Uiso 1 1 calc R U . . .
C3 C 1.00827(12) 0.11942(11) -0.03694(8) 0.0198(4) Uani 1 1 d . . . . .
H3A H 0.9887 0.1763 -0.0262 0.024 Uiso 1 1 calc R U . . .
H3B H 1.0177 0.0769 0.0028 0.024 Uiso 1 1 calc R U . . .
C4 C 0.93287(13) 0.11388(12) -0.06863(9) 0.0241(4) Uani 1 1 d . . . . .
H4A H 0.8746 0.1188 -0.0385 0.036 Uiso 1 1 calc R U . . .
H4B H 0.9554 0.0594 -0.0827 0.036 Uiso 1 1 calc R U . . .
H4C H 0.9194 0.1598 -0.1054 0.036 Uiso 1 1 calc R U . . .
C5 C 1.13063(13) -0.08271(11) 0.23007(9) 0.0233(4) Uani 1 1 d . . . . .
H5A H 1.1402 -0.1091 0.2748 0.028 Uiso 1 1 calc R U . . .
H5B H 1.1311 -0.1263 0.2078 0.028 Uiso 1 1 calc R U . . .
C6 C 1.03745(13) -0.01054(12) 0.22719(11) 0.0312(4) Uani 1 1 d . . . . .
H6A H 0.9851 -0.0315 0.2480 0.047 Uiso 1 1 calc R U . . .
H6B H 1.0284 0.0145 0.1827 0.047 Uiso 1 1 calc R U . . .
H6C H 1.0381 0.0324 0.2489 0.047 Uiso 1 1 calc R U . . .
C7 C 1.41502(13) -0.20013(12) 0.28741(8) 0.0254(4) Uani 1 1 d . . . . .
H7A H 1.4754 -0.1890 0.2699 0.030 Uiso 1 1 calc R U . . .
H7B H 1.4180 -0.2519 0.2742 0.030 Uiso 1 1 calc R U . . .
C8 C 1.40080(14) -0.21147(13) 0.35842(9) 0.0293(4) Uani 1 1 d . . . . .
H8A H 1.4538 -0.2596 0.3755 0.044 Uiso 1 1 calc R U . . .
H8B H 1.3407 -0.2222 0.3752 0.044 Uiso 1 1 calc R U . . .
H8C H 1.3985 -0.1601 0.3710 0.044 Uiso 1 1 calc R U . . .
C9 C 1.32977(11) 0.22655(10) 0.05775(7) 0.0146(3) Uani 1 1 d . . . . .
H9 H 1.2708 0.2465 0.0837 0.018 Uiso 1 1 calc R U . . .
C10 C 1.38646(11) 0.27678(10) 0.03832(7) 0.0147(3) Uani 1 1 d . . . . .
H10 H 1.3661 0.3304 0.0506 0.018 Uiso 1 1 calc R U . . .
C11 C 1.47346(11) 0.24839(10) 0.00074(7) 0.0121(3) Uani 1 1 d . . . . .
C12 C 1.49854(11) 0.17030(10) -0.01740(7) 0.0144(3) Uani 1 1 d . . . . .
H12 H 1.5568 0.1491 -0.0437 0.017 Uiso 1 1 calc R U . . .
C13 C 1.43775(11) 0.12459(10) 0.00336(7) 0.0151(3) Uani 1 1 d . . . . .
H13 H 1.4551 0.0719 -0.0097 0.018 Uiso 1 1 calc R U . . .
C14 C 1.69316(11) 0.31061(10) -0.04750(7) 0.0138(3) Uani 1 1 d . . . . .
H14 H 1.7604 0.2835 -0.0519 0.017 Uiso 1 1 calc R U . . .
C15 C 1.63609(11) 0.26108(10) -0.02619(7) 0.0138(3) Uani 1 1 d . . . . .
H15 H 1.6640 0.2013 -0.0161 0.017 Uiso 1 1 calc R U . . .
C16 C 1.53709(11) 0.29933(10) -0.01947(7) 0.0122(3) Uani 1 1 d . . . . .
C17 C 1.50051(11) 0.38762(10) -0.03381(7) 0.0142(3) Uani 1 1 d . . . . .
H17 H 1.4336 0.4164 -0.0291 0.017 Uiso 1 1 calc R U . . .
C18 C 1.56257(11) 0.43241(10) -0.05486(7) 0.0149(3) Uani 1 1 d . . . . .
H18 H 1.5367 0.4923 -0.0646 0.018 Uiso 1 1 calc R U . . .
C19 C 1.19221(11) 0.13689(10) 0.19559(7) 0.0152(3) Uani 1 1 d . . . . .
H19 H 1.2552 0.1057 0.2054 0.018 Uiso 1 1 calc R U . . .
C20 C 1.12601(11) 0.17894(10) 0.24059(7) 0.0150(3) Uani 1 1 d . . . . .
H20 H 1.1439 0.1769 0.2802 0.018 Uiso 1 1 calc R U . . .
C21 C 1.03300(11) 0.22428(9) 0.22757(7) 0.0115(3) Uani 1 1 d . . . . .
C22 C 1.01116(11) 0.22379(10) 0.16881(7) 0.0150(3) Uani 1 1 d . . . . .
H22 H 0.9480 0.2524 0.1585 0.018 Uiso 1 1 calc R U . . .
C23 C 1.08134(11) 0.18166(10) 0.12582(7) 0.0146(3) Uani 1 1 d . . . . .
H23 H 1.0656 0.1833 0.0856 0.018 Uiso 1 1 calc R U . . .
C24 C 0.90555(11) 0.30354(10) 0.37904(8) 0.0161(3) Uani 1 1 d . . . . .
H24 H 0.9160 0.2923 0.4221 0.019 Uiso 1 1 calc R U . . .
C25 C 0.97360(12) 0.25674(11) 0.33757(8) 0.0168(3) Uani 1 1 d . . . . .
H25 H 1.0290 0.2136 0.3524 0.020 Uiso 1 1 calc R U . . .
C26 C 0.96097(11) 0.27286(10) 0.27370(7) 0.0120(3) Uani 1 1 d . . . . .
C27 C 0.87777(11) 0.33656(10) 0.25522(7) 0.0136(3) Uani 1 1 d . . . . .
H27 H 0.8663 0.3500 0.2122 0.016 Uiso 1 1 calc R U . . .
C28 C 0.81219(11) 0.37998(10) 0.29962(7) 0.0140(3) Uani 1 1 d . . . . .
H28 H 0.7556 0.4227 0.2862 0.017 Uiso 1 1 calc R U . . .
C29 C 0.99217(12) 0.37729(12) 0.53321(8) 0.0223(4) Uani 1 1 d . . . . .
H29A H 0.9835 0.4160 0.4917 0.027 Uiso 1 1 calc R U . . .
H29B H 1.0058 0.3192 0.5267 0.027 Uiso 1 1 calc R U . . .
C30 C 1.07310(13) 0.38117(12) 0.55961(10) 0.0285(4) Uani 1 1 d . . . . .
H30A H 1.1309 0.3677 0.5289 0.043 Uiso 1 1 calc R U . . .
H30B H 1.0837 0.3402 0.5994 0.043 Uiso 1 1 calc R U . . .
H30C H 1.0577 0.4382 0.5678 0.043 Uiso 1 1 calc R U . . .
C31 C 0.64853(12) 0.42862(12) 0.63842(8) 0.0209(4) Uani 1 1 d . . . . .
H31A H 0.6401 0.3811 0.6256 0.025 Uiso 1 1 calc R U . . .
H31B H 0.6120 0.4821 0.6126 0.025 Uiso 1 1 calc R U . . .
C32 C 0.61331(13) 0.42894(13) 0.70800(8) 0.0251(4) Uani 1 1 d . . . . .
H32A H 0.5449 0.4378 0.7156 0.038 Uiso 1 1 calc R U . . .
H32B H 0.6246 0.4746 0.7206 0.038 Uiso 1 1 calc R U . . .
H32C H 0.6475 0.3746 0.7330 0.038 Uiso 1 1 calc R U . . .
C33 C 0.66389(15) 0.60428(13) 0.20259(9) 0.0302(4) Uani 1 1 d . . . . .
H33A H 0.6199 0.5717 0.2192 0.036 Uiso 1 1 calc R U . . .
H33B H 0.7298 0.5639 0.1977 0.036 Uiso 1 1 calc R U . . .
C34 C 0.63928(16) 0.65927(15) 0.13969(9) 0.0365(5) Uani 1 1 d . . . . .
H34A H 0.6484 0.6237 0.1087 0.055 Uiso 1 1 calc R U . . .
H34B H 0.6808 0.6936 0.1248 0.055 Uiso 1 1 calc R U . . .
H34C H 0.5726 0.6964 0.1445 0.055 Uiso 1 1 calc R U . . .
C35 C 0.87014(13) 0.58892(12) 0.28151(10) 0.0253(4) Uani 1 1 d . . . . .
H35A H 0.8652 0.6341 0.3037 0.030 Uiso 1 1 calc R U . . .
H35B H 0.8682 0.6128 0.2357 0.030 Uiso 1 1 calc R U . . .
C36 C 0.96164(14) 0.51656(14) 0.29137(13) 0.0410(5) Uani 1 1 d . . . . .
H36A H 1.0157 0.5368 0.2753 0.061 Uiso 1 1 calc R U . . .
H36B H 0.9665 0.4728 0.2684 0.061 Uiso 1 1 calc R U . . .
H36C H 0.9624 0.4928 0.3368 0.061 Uiso 1 1 calc R U . . .
C37 C 0.68047(11) 0.27094(10) 0.45769(7) 0.0154(3) Uani 1 1 d . . . . .
H37 H 0.7473 0.2472 0.4460 0.018 Uiso 1 1 calc R U . . .
C38 C 0.62713(12) 0.21808(10) 0.47464(7) 0.0156(3) Uani 1 1 d . . . . .
H38 H 0.6568 0.1595 0.4735 0.019 Uiso 1 1 calc R U . . .
C39 C 0.52927(11) 0.25119(10) 0.49348(7) 0.0120(3) Uani 1 1 d . . . . .
C40 C 0.48985(12) 0.33749(10) 0.49479(8) 0.0163(3) Uani 1 1 d . . . . .
H40 H 0.4239 0.3624 0.5087 0.020 Uiso 1 1 calc R U . . .
C41 C 0.54790(12) 0.38616(10) 0.47569(8) 0.0164(3) Uani 1 1 d . . . . .
H41 H 0.5199 0.4451 0.4758 0.020 Uiso 1 1 calc R U . . .
C42 C 0.31778(12) 0.17713(11) 0.53288(8) 0.0177(3) Uani 1 1 d . . . . .
H42 H 0.2508 0.2011 0.5323 0.021 Uiso 1 1 calc R U . . .
C43 C 0.37162(12) 0.22940(10) 0.51135(8) 0.0171(3) Uani 1 1 d . . . . .
H43 H 0.3418 0.2879 0.4959 0.021 Uiso 1 1 calc R U . . .
C44 C 0.46981(11) 0.19633(10) 0.51232(7) 0.0121(3) Uani 1 1 d . . . . .
C45 C 0.50950(11) 0.10943(10) 0.53377(8) 0.0155(3) Uani 1 1 d . . . . .
H45 H 0.5764 0.0836 0.5342 0.019 Uiso 1 1 calc R U . . .
C46 C 0.45090(12) 0.06141(10) 0.55424(8) 0.0164(3) Uani 1 1 d . . . . .
H46 H 0.4791 0.0024 0.5688 0.020 Uiso 1 1 calc R U . . .
C47 C 0.16451(13) -0.01967(11) 0.38450(9) 0.0231(4) Uani 1 1 d . . . . .
H47A H 0.2152 -0.0620 0.4090 0.028 Uiso 1 1 calc R U . . .
H47B H 0.1857 -0.0221 0.3389 0.028 Uiso 1 1 calc R U . . .
C48 C 0.07433(15) -0.03968(13) 0.40481(10) 0.0307(4) Uani 1 1 d . . . . .
H48A H 0.0843 -0.0950 0.3953 0.046 Uiso 1 1 calc R U . . .
H48B H 0.0236 0.0037 0.3818 0.046 Uiso 1 1 calc R U . . .
H48C H 0.0559 -0.0409 0.4506 0.046 Uiso 1 1 calc R U . . .
C49 C 0.33982(13) 0.10112(12) 0.36037(8) 0.0223(4) Uani 1 1 d . . . . .
H49A H 0.3884 0.1231 0.3661 0.027 Uiso 1 1 calc R U . . .
H49B H 0.2857 0.1496 0.3437 0.027 Uiso 1 1 calc R U . . .
C50 C 0.38220(15) 0.04084(14) 0.31406(9) 0.0313(4) Uani 1 1 d . . . . .
H50A H 0.4005 0.0713 0.2723 0.047 Uiso 1 1 calc R U . . .
H50B H 0.3350 0.0168 0.3105 0.047 Uiso 1 1 calc R U . . .
H50C H 0.4387 -0.0047 0.3293 0.047 Uiso 1 1 calc R U . . .
C51 C 0.19425(13) -0.13683(11) 0.82225(8) 0.0223(4) Uani 1 1 d . . . . .
H51A H 0.2178 -0.1989 0.8364 0.027 Uiso 1 1 calc R U . . .
H51B H 0.1318 -0.1204 0.8070 0.027 Uiso 1 1 calc R U . . .
C52 C 0.18396(18) -0.09344(15) 0.87613(10) 0.0398(5) Uani 1 1 d . . . . .
H52A H 0.1377 -0.1087 0.9108 0.060 Uiso 1 1 calc R U . . .
H52B H 0.1616 -0.0321 0.8614 0.060 Uiso 1 1 calc R U . . .
H52C H 0.2458 -0.1112 0.8915 0.060 Uiso 1 1 calc R U . . .
C53 C 0.38761(14) -0.30803(12) 0.69567(9) 0.0293(4) Uani 1 1 d . . . . .
H53A H 0.3541 -0.2876 0.6576 0.035 Uiso 1 1 calc R U . . .
H53B H 0.3731 -0.3589 0.7203 0.035 Uiso 1 1 calc R U . . .
C54 C 0.49179(16) -0.33073(14) 0.67573(10) 0.0380(5) Uani 1 1 d . . . . .
H54A H 0.5133 -0.3757 0.6506 0.057 Uiso 1 1 calc R U . . .
H54B H 0.5250 -0.3505 0.7134 0.057 Uiso 1 1 calc R U . . .
H54C H 0.5059 -0.2810 0.6499 0.057 Uiso 1 1 calc R U . . .
C55 C 0.18965(12) 0.09915(11) 0.70812(8) 0.0204(4) Uani 1 1 d . . . . .
H55 H 0.2488 0.0615 0.7215 0.025 Uiso 1 1 calc R U . . .
C56 C 0.12845(12) 0.15330(11) 0.74754(8) 0.0209(4) Uani 1 1 d . . . . .
H56 H 0.1455 0.1522 0.7872 0.025 Uiso 1 1 calc R U . . .
C57 C 0.04136(11) 0.20968(10) 0.72896(7) 0.0126(3) Uani 1 1 d . . . . .
C58 C 0.01973(12) 0.20584(10) 0.67108(7) 0.0152(3) Uani 1 1 d . . . . .
H58 H -0.0395 0.2419 0.6570 0.018 Uiso 1 1 calc R U . . .
C59 C 0.08450(11) 0.14955(10) 0.63419(7) 0.0149(3) Uani 1 1 d . . . . .
H59 H 0.0683 0.1478 0.5950 0.018 Uiso 1 1 calc R U . . .
C60 C -0.17993(12) 0.36935(11) 0.79679(8) 0.0212(4) Uani 1 1 d . . . . .
H60 H -0.2438 0.3986 0.7881 0.025 Uiso 1 1 calc R U . . .
C61 C -0.11993(12) 0.31394(11) 0.75812(8) 0.0205(4) Uani 1 1 d . . . . .
H61 H -0.1427 0.3052 0.7240 0.025 Uiso 1 1 calc R U . . .
C62 C -0.02559(11) 0.27071(10) 0.76937(7) 0.0126(3) Uani 1 1 d . . . . .
C63 C 0.00256(11) 0.28630(10) 0.82059(7) 0.0131(3) Uani 1 1 d . . . . .
H63 H 0.0662 0.2585 0.8300 0.016 Uiso 1 1 calc R U . . .
C64 C -0.06221(11) 0.34229(10) 0.85774(7) 0.0134(3) Uani 1 1 d . . . . .
H64 H -0.0418 0.3514 0.8927 0.016 Uiso 1 1 calc R U . . .
C65 C -0.34049(13) 0.39258(12) 1.13352(8) 0.0214(4) Uani 1 1 d . . . . .
H65A H -0.3909 0.4284 1.1613 0.026 Uiso 1 1 calc R U . . .
H65B H -0.2854 0.3600 1.1573 0.026 Uiso 1 1 calc R U . . .
C66 C -0.37756(13) 0.33272(12) 1.11585(9) 0.0258(4) Uani 1 1 d . . . . .
H66A H -0.3968 0.2970 1.1545 0.039 Uiso 1 1 calc R U . . .
H66B H -0.3274 0.2970 1.0887 0.039 Uiso 1 1 calc R U . . .
H66C H -0.4327 0.3651 1.0929 0.039 Uiso 1 1 calc R U . . .
O14 O -0.16418(8) 0.45149(8) 1.10007(5) 0.0177(2) Uani 0.5 1 d . . P A 1
C67 C -0.06684(12) 0.45251(12) 1.08937(8) 0.0222(4) Uani 0.5 1 d . . P A 1
H67A H -0.0465 0.4669 1.0433 0.027 Uiso 0.5 1 calc R U P A 1
H67B H -0.0227 0.3962 1.1062 0.027 Uiso 0.5 1 calc R U P A 1
C68 C -0.0654(4) 0.5181(3) 1.1234(3) 0.0296(11) Uani 0.5 1 d . . P A 1
H68A H -0.1076 0.5739 1.1053 0.044 Uiso 0.5 1 calc R U P A 1
H68B H -0.0003 0.5188 1.1181 0.044 Uiso 0.5 1 calc R U P A 1
H68C H -0.0876 0.5041 1.1687 0.044 Uiso 0.5 1 calc R U P A 1
O14' O -0.16418(8) 0.45149(8) 1.10007(5) 0.0177(2) Uani 0.5 1 d . . P A 2
C67' C -0.06684(12) 0.45251(12) 1.08937(8) 0.0222(4) Uani 0.5 1 d . . P A 2
H67C H -0.0347 0.4362 1.0479 0.027 Uiso 0.5 1 calc R U P A 2
H67D H -0.0305 0.4115 1.1231 0.027 Uiso 0.5 1 calc R U P A 2
C68' C -0.0699(4) 0.5382(4) 1.0899(3) 0.0354(12) Uani 0.5 1 d . . P A 2
H68D H -0.1015 0.5778 1.0543 0.053 Uiso 0.5 1 calc R U P A 2
H68E H -0.0048 0.5386 1.0858 0.053 Uiso 0.5 1 calc R U P A 2
H68F H -0.1054 0.5554 1.1299 0.053 Uiso 0.5 1 calc R U P A 2
C69 C -0.45037(12) 0.77971(11) 0.78591(8) 0.0196(3) Uani 1 1 d . . . . .
H69A H -0.4768 0.7340 0.7907 0.023 Uiso 1 1 calc R U . . .
H69B H -0.4475 0.8080 0.7408 0.023 Uiso 1 1 calc R U . . .
C70 C -0.51284(13) 0.84238(12) 0.82716(8) 0.0240(4) Uani 1 1 d . . . . .
H70A H -0.5745 0.8722 0.8111 0.036 Uiso 1 1 calc R U . . .
H70B H -0.4820 0.8832 0.8265 0.036 Uiso 1 1 calc R U . . .
H70C H -0.5228 0.8126 0.8708 0.036 Uiso 1 1 calc R U . . .
C71 C -0.21623(15) 0.60301(13) 0.68298(9) 0.0331(5) Uani 1 1 d . . . . .
H71A H -0.2202 0.5470 0.7049 0.040 Uiso 1 1 calc R U . . .
H71B H -0.1502 0.6015 0.6814 0.040 Uiso 1 1 calc R U . . .
C72 C -0.24125(17) 0.62239(13) 0.61747(9) 0.0331(5) Uani 1 1 d . . . . .
H72A H -0.1944 0.5810 0.5929 0.050 Uiso 1 1 calc R U . . .
H72B H -0.2410 0.6793 0.5970 0.050 Uiso 1 1 calc R U . . .
H72C H -0.3048 0.6196 0.6193 0.050 Uiso 1 1 calc R U . . .

loop_
_atom_site_aniso_label
_atom_site_aniso_U_11
_atom_site_aniso_U_22
_atom_site_aniso_U_33
_atom_site_aniso_U_23
_atom_site_aniso_U_13
_atom_site_aniso_U_12
Zn1 0.01029(10) 0.01160(10) 0.00994(10) -0.00346(8) -0.00060(8) -0.00351(8)
Zn2 0.01057(10) 0.01169(10) 0.01072(10) -0.00379(8) -0.00044(8) -0.00367(8)
Zn3 0.01159(10) 0.01153(10) 0.01198(10) -0.00270(8) -0.00215(8) -0.00379(8)
Zn4 0.01263(10) 0.01123(10) 0.01172(10) -0.00334(8) -0.00169(8) -0.00403(8)
S1 0.0236(2) 0.01321(18) 0.01564(19) -0.00269(15) -0.00896(16) -0.00572(16)
S2 0.0242(2) 0.01482(19) 0.0204(2) -0.00206(15) -0.00815(16) -0.00619(16)
S3 0.01171(18) 0.01509(19) 0.01514(18) -0.00189(14) -0.00364(14) -0.00287(15)
S4 0.0339(2) 0.0174(2) 0.0177(2) -0.00732(16) 0.00007(17) -0.00982(18)
S5 0.0208(2) 0.01187(18) 0.01608(18) -0.00243(14) -0.00831(15) -0.00439(15)
S6 0.0226(2) 0.01291(19) 0.0192(2) -0.00300(15) -0.00648(16) -0.00442(16)
S7 0.01137(18) 0.01688(19) 0.01581(18) -0.00067(15) -0.00289(14) -0.00360(15)
S8 0.0301(2) 0.0191(2) 0.0300(2) -0.01017(18) 0.00227(19) -0.00810(18)
S9 0.01606(19) 0.01572(19) 0.01203(17) -0.00324(14) -0.00268(14) -0.00640(15)
S10 0.0247(2) 0.0143(2) 0.0238(2) -0.00664(16) -0.01152(17) 0.00150(16)
S11 0.01316(18) 0.0190(2) 0.01828(19) 0.00355(15) -0.00417(15) -0.00582(15)
S12 0.0183(2) 0.0232(2) 0.0204(2) 0.00135(16) -0.00638(16) -0.01021(17)
S13 0.0219(2) 0.01471(19) 0.01347(18) -0.00136(14) -0.00586(15) -0.00843(16)
S14 0.01625(19) 0.01413(19) 0.01825(19) -0.00355(15) -0.00566(15) -0.00044(15)
S15 0.01757(19) 0.01452(19) 0.01852(19) 0.00125(15) -0.00687(15) -0.00688(15)
S16 0.0164(2) 0.0225(2) 0.0216(2) -0.00011(16) -0.00365(16) -0.00828(16)
P1 0.01413(19) 0.0155(2) 0.01141(18) -0.00289(15) -0.00442(15) -0.00420(16)
P2 0.0159(2) 0.01211(19) 0.01131(18) -0.00206(15) -0.00312(15) -0.00247(16)
P3 0.01363(19) 0.01314(19) 0.01285(19) -0.00340(15) -0.00482(15) -0.00232(15)
P4 0.0147(2) 0.0146(2) 0.01226(19) -0.00111(15) -0.00270(15) -0.00345(16)
P5 0.01269(19) 0.01349(19) 0.01233(18) -0.00423(15) -0.00325(15) -0.00235(15)
P6 0.01441(19) 0.01316(19) 0.01239(19) 0.00001(15) -0.00248(15) -0.00420(16)
P7 0.01274(19) 0.01379(19) 0.01121(18) -0.00301(15) -0.00285(14) -0.00379(15)
P8 0.0153(2) 0.01341(19) 0.01153(19) -0.00122(15) -0.00146(15) -0.00397(16)
O1 0.0127(6) 0.0294(7) 0.0134(5) -0.0062(5) -0.0024(4) -0.0067(5)
O2 0.0125(5) 0.0212(6) 0.0139(5) -0.0062(4) -0.0026(4) -0.0045(5)
O3 0.0148(6) 0.0144(6) 0.0251(6) -0.0001(5) -0.0023(5) -0.0044(5)
O4 0.0257(6) 0.0190(6) 0.0129(6) -0.0030(5) -0.0051(5) -0.0026(5)
O5 0.0125(5) 0.0194(6) 0.0179(6) -0.0066(5) -0.0043(4) -0.0025(5)
O6 0.0132(5) 0.0224(6) 0.0154(6) -0.0066(5) -0.0038(4) -0.0039(5)
O7 0.0314(7) 0.0311(7) 0.0164(6) 0.0005(5) -0.0067(5) -0.0120(6)
O8 0.0140(6) 0.0158(6) 0.0286(6) -0.0045(5) 0.0006(5) -0.0051(5)
O9 0.0240(6) 0.0209(6) 0.0150(6) -0.0051(5) -0.0063(5) -0.0083(5)
O10 0.0134(6) 0.0184(6) 0.0163(6) 0.0005(5) -0.0012(4) -0.0039(5)
O11 0.0205(6) 0.0203(6) 0.0166(6) -0.0049(5) 0.0011(5) -0.0082(5)
O12 0.0246(6) 0.0140(6) 0.0160(6) -0.0010(4) -0.0063(5) -0.0024(5)
O13 0.0129(5) 0.0176(6) 0.0184(6) -0.0030(5) -0.0014(4) -0.0038(5)
O15 0.0181(6) 0.0151(6) 0.0195(6) -0.0046(5) -0.0034(5) -0.0042(5)
O16 0.0242(6) 0.0189(6) 0.0131(6) -0.0023(5) -0.0012(5) -0.0017(5)
N1 0.0126(6) 0.0122(6) 0.0105(6) -0.0024(5) -0.0025(5) -0.0033(5)
N2 0.0149(7) 0.0135(7) 0.0119(6) -0.0030(5) -0.0025(5) -0.0053(5)
N3 0.0124(6) 0.0111(6) 0.0113(6) -0.0016(5) -0.0008(5) -0.0040(5)
N4 0.0125(6) 0.0134(6) 0.0118(6) -0.0028(5) -0.0012(5) -0.0049(5)
N5 0.0142(6) 0.0127(6) 0.0109(6) -0.0035(5) -0.0010(5) -0.0051(5)
N6 0.0151(7) 0.0152(7) 0.0128(6) -0.0033(5) -0.0023(5) -0.0056(5)
N7 0.0138(6) 0.0148(7) 0.0134(6) -0.0043(5) -0.0019(5) -0.0055(5)
N8 0.0146(7) 0.0153(7) 0.0137(6) -0.0039(5) -0.0015(5) -0.0061(5)
C1 0.0132(8) 0.0379(11) 0.0207(9) -0.0084(8) -0.0027(7) -0.0094(7)
C2 0.0152(8) 0.0379(11) 0.0198(9) -0.0040(8) -0.0024(7) -0.0076(8)
C3 0.0155(8) 0.0238(9) 0.0174(8) -0.0044(7) 0.0011(6) -0.0049(7)
C4 0.0189(9) 0.0247(9) 0.0292(10) -0.0011(7) -0.0031(7) -0.0102(7)
C5 0.0195(9) 0.0187(9) 0.0315(10) -0.0023(7) -0.0008(7) -0.0091(7)
C6 0.0182(9) 0.0239(10) 0.0486(12) -0.0040(9) 0.0011(8) -0.0085(8)
C7 0.0226(9) 0.0290(10) 0.0187(9) 0.0008(7) -0.0068(7) -0.0033(8)
C8 0.0328(10) 0.0336(11) 0.0196(9) 0.0020(8) -0.0085(8) -0.0105(9)
C9 0.0139(8) 0.0155(8) 0.0143(7) -0.0053(6) -0.0003(6) -0.0040(6)
C10 0.0159(8) 0.0128(8) 0.0154(8) -0.0061(6) -0.0014(6) -0.0031(6)
C11 0.0127(7) 0.0127(7) 0.0106(7) -0.0009(6) -0.0041(6) -0.0034(6)
C12 0.0137(8) 0.0149(8) 0.0148(7) -0.0053(6) -0.0001(6) -0.0043(6)
C13 0.0157(8) 0.0140(8) 0.0151(8) -0.0061(6) -0.0001(6) -0.0031(6)
C14 0.0118(7) 0.0135(8) 0.0160(8) -0.0039(6) -0.0028(6) -0.0028(6)
C15 0.0151(8) 0.0117(7) 0.0145(7) -0.0030(6) -0.0035(6) -0.0029(6)
C16 0.0150(8) 0.0139(8) 0.0092(7) -0.0037(6) -0.0022(6) -0.0051(6)
C17 0.0123(7) 0.0142(8) 0.0151(7) -0.0038(6) -0.0019(6) -0.0027(6)
C18 0.0157(8) 0.0121(8) 0.0153(8) -0.0032(6) -0.0020(6) -0.0025(6)
C19 0.0135(8) 0.0162(8) 0.0147(8) -0.0039(6) -0.0035(6) -0.0021(6)
C20 0.0145(8) 0.0175(8) 0.0129(7) -0.0043(6) -0.0034(6) -0.0034(6)
C21 0.0135(7) 0.0098(7) 0.0105(7) -0.0004(6) 0.0003(6) -0.0051(6)
C22 0.0120(7) 0.0168(8) 0.0148(8) -0.0027(6) -0.0039(6) -0.0022(6)
C23 0.0150(8) 0.0174(8) 0.0117(7) -0.0030(6) -0.0037(6) -0.0045(6)
C24 0.0150(8) 0.0194(8) 0.0121(7) -0.0036(6) -0.0034(6) -0.0027(7)
C25 0.0136(8) 0.0201(8) 0.0133(8) -0.0030(6) -0.0036(6) -0.0010(6)
C26 0.0125(7) 0.0123(7) 0.0122(7) -0.0029(6) -0.0002(6) -0.0057(6)
C27 0.0152(8) 0.0140(8) 0.0107(7) -0.0019(6) -0.0030(6) -0.0034(6)
C28 0.0139(8) 0.0123(7) 0.0150(8) -0.0024(6) -0.0036(6) -0.0027(6)
C29 0.0156(8) 0.0256(9) 0.0212(9) -0.0041(7) -0.0003(7) -0.0032(7)
C30 0.0194(9) 0.0256(10) 0.0412(11) -0.0034(8) -0.0041(8) -0.0101(8)
C31 0.0131(8) 0.0289(9) 0.0206(9) -0.0075(7) -0.0047(7) -0.0041(7)
C32 0.0173(9) 0.0385(11) 0.0203(9) -0.0058(8) -0.0033(7) -0.0097(8)
C33 0.0372(11) 0.0341(11) 0.0241(9) -0.0065(8) -0.0061(8) -0.0158(9)
C34 0.0448(12) 0.0458(13) 0.0195(9) -0.0038(9) -0.0113(9) -0.0136(10)
C35 0.0175(9) 0.0228(9) 0.0369(10) -0.0062(8) 0.0020(7) -0.0105(7)
C36 0.0168(10) 0.0306(11) 0.0727(16) -0.0116(11) 0.0017(10) -0.0077(8)
C37 0.0134(8) 0.0149(8) 0.0168(8) -0.0051(6) -0.0011(6) -0.0028(6)
C38 0.0164(8) 0.0125(8) 0.0163(8) -0.0037(6) -0.0019(6) -0.0027(6)
C39 0.0140(7) 0.0136(7) 0.0088(7) -0.0013(6) -0.0027(6) -0.0049(6)
C40 0.0138(8) 0.0135(8) 0.0194(8) -0.0045(6) 0.0012(6) -0.0030(6)
C41 0.0170(8) 0.0122(8) 0.0190(8) -0.0064(6) 0.0009(6) -0.0034(6)
C42 0.0148(8) 0.0173(8) 0.0207(8) 0.0004(7) -0.0070(6) -0.0050(7)
C43 0.0171(8) 0.0140(8) 0.0199(8) 0.0002(6) -0.0076(6) -0.0041(7)
C44 0.0153(8) 0.0130(8) 0.0094(7) -0.0035(6) -0.0015(6) -0.0054(6)
C45 0.0125(8) 0.0129(8) 0.0193(8) -0.0040(6) -0.0009(6) -0.0020(6)
C46 0.0170(8) 0.0120(8) 0.0188(8) -0.0038(6) -0.0005(6) -0.0037(6)
C47 0.0258(9) 0.0219(9) 0.0233(9) -0.0103(7) -0.0042(7) -0.0057(7)
C48 0.0319(11) 0.0302(10) 0.0359(11) -0.0107(8) -0.0028(8) -0.0151(9)
C49 0.0218(9) 0.0259(9) 0.0182(8) 0.0031(7) -0.0015(7) -0.0118(7)
C50 0.0394(11) 0.0408(12) 0.0178(9) -0.0036(8) 0.0026(8) -0.0227(10)
C51 0.0222(9) 0.0207(9) 0.0192(8) -0.0020(7) 0.0039(7) -0.0063(7)
C52 0.0533(14) 0.0409(12) 0.0270(10) -0.0163(9) 0.0148(10) -0.0226(11)
C53 0.0369(11) 0.0221(9) 0.0294(10) -0.0113(8) -0.0125(8) -0.0021(8)
C54 0.0396(12) 0.0366(12) 0.0350(11) -0.0181(9) -0.0061(9) -0.0019(10)
C55 0.0169(8) 0.0230(9) 0.0208(8) -0.0087(7) -0.0088(7) 0.0003(7)
C56 0.0196(8) 0.0253(9) 0.0181(8) -0.0099(7) -0.0080(7) -0.0013(7)
C57 0.0146(8) 0.0124(7) 0.0121(7) -0.0013(6) -0.0021(6) -0.0064(6)
C58 0.0152(8) 0.0160(8) 0.0129(7) -0.0023(6) -0.0038(6) -0.0027(6)
C59 0.0163(8) 0.0167(8) 0.0122(7) -0.0022(6) -0.0052(6) -0.0046(6)
C60 0.0148(8) 0.0272(9) 0.0223(9) -0.0115(7) -0.0064(7) -0.0015(7)
C61 0.0173(8) 0.0255(9) 0.0198(8) -0.0104(7) -0.0077(7) -0.0018(7)
C62 0.0148(8) 0.0124(7) 0.0113(7) -0.0007(6) -0.0015(6) -0.0063(6)
C63 0.0133(7) 0.0133(7) 0.0128(7) -0.0004(6) -0.0034(6) -0.0050(6)
C64 0.0156(8) 0.0139(8) 0.0128(7) -0.0017(6) -0.0033(6) -0.0070(6)
C65 0.0190(8) 0.0317(10) 0.0132(8) -0.0020(7) -0.0004(6) -0.0103(8)
C66 0.0233(9) 0.0315(10) 0.0218(9) 0.0008(7) -0.0048(7) -0.0108(8)
O14 0.0177(6) 0.0256(6) 0.0139(5) -0.0069(5) -0.0023(4) -0.0098(5)
C67 0.0190(9) 0.0292(10) 0.0217(9) -0.0034(7) -0.0060(7) -0.0109(7)
C68 0.028(2) 0.024(2) 0.044(3) -0.007(2) -0.015(3) -0.0106(18)
O14' 0.0177(6) 0.0256(6) 0.0139(5) -0.0069(5) -0.0023(4) -0.0098(5)
C67' 0.0190(9) 0.0292(10) 0.0217(9) -0.0034(7) -0.0060(7) -0.0109(7)
C68' 0.032(3) 0.039(3) 0.047(3) -0.024(3) 0.006(3) -0.021(2)
C69 0.0198(8) 0.0172(8) 0.0207(8) -0.0014(7) -0.0068(7) -0.0041(7)
C70 0.0230(9) 0.0236(9) 0.0203(9) -0.0034(7) -0.0051(7) -0.0014(7)
C71 0.0374(11) 0.0302(11) 0.0194(9) -0.0113(8) 0.0012(8) 0.0043(9)
C72 0.0525(13) 0.0301(11) 0.0205(9) -0.0072(8) 0.0009(9) -0.0198(10)

loop_
_atom_type_symbol
_atom_type_description
_atom_type_scat_dispersion_real
_atom_type_scat_dispersion_imag
_atom_type_scat_source
C C 0.0181 0.0091 'International Tables Vol C Tables 4.2.6.8 and 6.1.1.4'
H H 0.0000 0.0000 'International Tables Vol C Tables 4.2.6.8 and 6.1.1.4'
N N 0.0311 0.0180 'International Tables Vol C Tables 4.2.6.8 and 6.1.1.4'
O O 0.0492 0.0322 'International Tables Vol C Tables 4.2.6.8 and 6.1.1.4'
P P 0.2955 0.4335 'International Tables Vol C Tables 4.2.6.8 and 6.1.1.4'
S S 0.3331 0.5567 'International Tables Vol C Tables 4.2.6.8 and 6.1.1.4'
Zn Zn -1.5491 0.6778 'International Tables Vol C Tables 4.2.6.8 and 6.1.1.4'

loop_
_geom_angle_atom_site_label_1
_geom_angle_atom_site_label_2
_geom_angle_atom_site_label_3
_geom_angle
_geom_angle_site_symmetry_1
_geom_angle_site_symmetry_3
N3 Zn1 N1 102.09(5) . .
N3 Zn1 S1 120.32(4) . .
N1 Zn1 S1 117.38(4) . .
N3 Zn1 S3 106.27(4) . .
N1 Zn1 S3 97.80(4) . .
S1 Zn1 S3 110.212(16) . .
N4 Zn2 N5 100.23(5) . .
N4 Zn2 S5 119.98(4) . .
N5 Zn2 S5 118.51(4) . .
N4 Zn2 S7 107.83(4) . .
N5 Zn2 S7 98.42(4) . .
S5 Zn2 S7 109.371(16) . .
N7 Zn3 N6 99.90(5) . .
N7 Zn3 S9 107.54(4) . .
N6 Zn3 S9 117.97(4) . .
N7 Zn3 S11 110.57(4) . .
N6 Zn3 S11 98.08(4) . .
S9 Zn3 S11 120.758(17) . .
N8 Zn4 N2 97.50(5) . 1_356
N8 Zn4 S13 116.58(4) . .
N2 Zn4 S13 116.78(4) 1_356 .
N8 Zn4 S15 107.56(4) . .
N2 Zn4 S15 97.15(4) 1_356 .
S13 Zn4 S15 117.883(16) . .
P1 S1 Zn1 104.25(2) . .
P2 S3 Zn1 103.95(2) . .
P3 S5 Zn2 106.95(2) . .
P4 S7 Zn2 102.401(19) . .
P5 S9 Zn3 104.49(2) . .
P6 S11 Zn3 99.42(2) . .
P7 S13 Zn4 102.44(2) . .
P8 S15 Zn4 102.66(2) . .
O1 P1 O2 94.05(6) . .
O1 P1 S2 114.52(5) . .
O2 P1 S2 113.79(5) . .
O1 P1 S1 108.22(5) . .
O2 P1 S1 107.32(5) . .
S2 P1 S1 116.50(2) . .
O3 P2 O4 100.04(6) . .
O3 P2 S4 113.87(5) . .
O4 P2 S4 112.60(5) . .
O3 P2 S3 103.95(5) . .
O4 P2 S3 106.95(5) . .
S4 P2 S3 117.63(3) . .
O5 P3 O6 95.33(6) . .
O5 P3 S6 113.43(5) . .
O6 P3 S6 113.82(5) . .
O5 P3 S5 106.92(5) . .
O6 P3 S5 107.85(5) . .
S6 P3 S5 117.14(2) . .
O7 P4 O8 106.16(7) . .
O7 P4 S8 107.56(5) . .
O8 P4 S8 113.59(5) . .
O7 P4 S7 107.53(5) . .
O8 P4 S7 102.60(5) . .
S8 P4 S7 118.63(3) . .
O9 P5 O10 105.53(6) . .
O9 P5 S10 106.62(5) . .
O10 P5 S10 113.81(5) . .
O9 P5 S9 107.76(5) . .
O10 P5 S9 103.19(5) . .
S10 P5 S9 119.08(3) . .
O11 P6 O12 99.25(6) . .
O11 P6 S12 114.56(5) . .
O12 P6 S12 114.21(5) . .
O11 P6 S11 103.50(5) . .
O12 P6 S11 106.53(5) . .
S12 P6 S11 116.82(2) . .
O13 P7 O14' 100.03(6) . .
O13 P7 O14 100.03(6) . .
O13 P7 S14 114.68(5) . .
O14' P7 S14 112.23(5) . .
O14 P7 S14 112.23(5) . .
O13 P7 S13 104.77(5) . .
O14' P7 S13 106.06(5) . .
O14 P7 S13 106.06(5) . .
S14 P7 S13 117.30(3) . .
O15 P8 O16 99.66(6) . .
O15 P8 S16 110.68(5) . .
O16 P8 S16 115.03(5) . .
O15 P8 S15 108.04(5) . .
O16 P8 S15 105.84(5) . .
S16 P8 S15 116.14(2) . .
C1 O1 P1 120.45(10) . .
C3 O2 P1 119.53(10) . .
C5 O3 P2 119.45(10) . .
C7 O4 P2 121.46(11) . .
C29 O5 P3 118.08(10) . .
C31 O6 P3 118.76(10) . .
C33 O7 P4 121.71(12) . .
C35 O8 P4 120.24(11) . .
C47 O9 P5 124.02(11) . .
C49 O10 P5 119.97(10) . .
C51 O11 P6 119.06(11) . .
C53 O12 P6 121.52(11) . .
C65 O13 P7 120.56(10) . .
C69 O15 P8 120.63(10) . .
C71 O16 P8 118.87(11) . .
C9 N1 C13 117.74(14) . .
C9 N1 Zn1 122.02(11) . .
C13 N1 Zn1 120.07(11) . .
C14 N2 C18 117.35(14) . .
C14 N2 Zn4 122.28(11) . 1_754
C18 N2 Zn4 120.25(11) . 1_754
C19 N3 C23 117.74(13) . .
C19 N3 Zn1 118.16(10) . .
C23 N3 Zn1 124.07(10) . .
C28 N4 C24 117.54(13) . .
C28 N4 Zn2 118.42(10) . .
C24 N4 Zn2 124.04(10) . .
C41 N5 C37 117.34(14) . .
C41 N5 Zn2 120.69(11) . .
C37 N5 Zn2 121.77(11) . .
C42 N6 C46 117.23(14) . .
C42 N6 Zn3 121.13(11) . .
C46 N6 Zn3 121.47(11) . .
C55 N7 C59 117.75(14) . .
C55 N7 Zn3 119.84(11) . .
C59 N7 Zn3 122.34(11) . .
C64 N8 C60 117.44(14) . .
C64 N8 Zn4 125.44(11) . .
C60 N8 Zn4 117.11(11) . .
O1 C1 C2 107.37(13) . .
O1 C1 H1A 110.2 . .
C2 C1 H1A 110.2 . .
O1 C1 H1B 110.2 . .
C2 C1 H1B 110.2 . .
H1A C1 H1B 108.5 . .
C1 C2 H2A 109.5 . .
C1 C2 H2B 109.5 . .
H2A C2 H2B 109.5 . .
C1 C2 H2C 109.5 . .
H2A C2 H2C 109.5 . .
H2B C2 H2C 109.5 . .
O2 C3 C4 108.06(14) . .
O2 C3 H3A 110.1 . .
C4 C3 H3A 110.1 . .
O2 C3 H3B 110.1 . .
C4 C3 H3B 110.1 . .
H3A C3 H3B 108.4 . .
C3 C4 H4A 109.5 . .
C3 C4 H4B 109.5 . .
H4A C4 H4B 109.5 . .
C3 C4 H4C 109.5 . .
H4A C4 H4C 109.5 . .
H4B C4 H4C 109.5 . .
O3 C5 C6 107.22(14) . .
O3 C5 H5A 110.3 . .
C6 C5 H5A 110.3 . .
O3 C5 H5B 110.3 . .
C6 C5 H5B 110.3 . .
H5A C5 H5B 108.5 . .
C5 C6 H6A 109.5 . .
C5 C6 H6B 109.5 . .
H6A C6 H6B 109.5 . .
C5 C6 H6C 109.5 . .
H6A C6 H6C 109.5 . .
H6B C6 H6C 109.5 . .
O4 C7 C8 107.49(15) . .
O4 C7 H7A 110.2 . .
C8 C7 H7A 110.2 . .
O4 C7 H7B 110.2 . .
C8 C7 H7B 110.2 . .
H7A C7 H7B 108.5 . .
C7 C8 H8A 109.5 . .
C7 C8 H8B 109.5 . .
H8A C8 H8B 109.5 . .
C7 C8 H8C 109.5 . .
H8A C8 H8C 109.5 . .
H8B C8 H8C 109.5 . .
N1 C9 C10 122.48(15) . .
N1 C9 H9 118.8 . .
C10 C9 H9 118.8 . .
C9 C10 C11 119.61(15) . .
C9 C10 H10 120.2 . .
C11 C10 H10 120.2 . .
C10 C11 C12 117.80(14) . .
C10 C11 C16 121.10(14) . .
C12 C11 C16 121.10(14) . .
C13 C12 C11 119.01(15) . .
C13 C12 H12 120.5 . .
C11 C12 H12 120.5 . .
N1 C13 C12 123.31(15) . .
N1 C13 H13 118.3 . .
C12 C13 H13 118.3 . .
N2 C14 C15 123.07(14) . .
N2 C14 H14 118.5 . .
C15 C14 H14 118.5 . .
C14 C15 C16 119.58(15) . .
C14 C15 H15 120.2 . .
C16 C15 H15 120.2 . .
C15 C16 C17 117.41(14) . .
C15 C16 C11 121.26(14) . .
C17 C16 C11 121.31(14) . .
C18 C17 C16 119.30(15) . .
C18 C17 H17 120.3 . .
C16 C17 H17 120.3 . .
N2 C18 C17 123.26(15) . .
N2 C18 H18 118.4 . .
C17 C18 H18 118.4 . .
N3 C19 C20 122.81(15) . .
N3 C19 H19 118.6 . .
C20 C19 H19 118.6 . .
C19 C20 C21 119.64(14) . .
C19 C20 H20 120.2 . .
C21 C20 H20 120.2 . .
C20 C21 C22 117.28(14) . .
C20 C21 C26 121.16(15) . .
C22 C21 C26 121.54(15) . .
C23 C22 C21 119.84(14) . .
C23 C22 H22 120.1 . .
C21 C22 H22 120.1 . .
N3 C23 C22 122.65(14) . .
N3 C23 H23 118.7 . .
C22 C23 H23 118.7 . .
N4 C24 C25 122.80(14) . .
N4 C24 H24 118.6 . .
C25 C24 H24 118.6 . .
C24 C25 C26 119.86(15) . .
C24 C25 H25 120.1 . .
C26 C25 H25 120.1 . .
C27 C26 C25 117.11(14) . .
C27 C26 C21 121.50(14) . .
C25 C26 C21 121.39(15) . .
C28 C27 C26 119.78(14) . .
C28 C27 H27 120.1 . .
C26 C27 H27 120.1 . .
N4 C28 C27 122.90(14) . .
N4 C28 H28 118.6 . .
C27 C28 H28 118.6 . .
O5 C29 C30 108.59(15) . .
O5 C29 H29A 110.0 . .
C30 C29 H29A 110.0 . .
O5 C29 H29B 110.0 . .
C30 C29 H29B 110.0 . .
H29A C29 H29B 108.4 . .
C29 C30 H30A 109.5 . .
C29 C30 H30B 109.5 . .
H30A C30 H30B 109.5 . .
C29 C30 H30C 109.5 . .
H30A C30 H30C 109.5 . .
H30B C30 H30C 109.5 . .
O6 C31 C32 107.89(13) . .
O6 C31 H31A 110.1 . .
C32 C31 H31A 110.1 . .
O6 C31 H31B 110.1 . .
C32 C31 H31B 110.1 . .
H31A C31 H31B 108.4 . .
C31 C32 H32A 109.5 . .
C31 C32 H32B 109.5 . .
H32A C32 H32B 109.5 . .
C31 C32 H32C 109.5 . .
H32A C32 H32C 109.5 . .
H32B C32 H32C 109.5 . .
O7 C33 C34 108.02(16) . .
O7 C33 H33A 110.1 . .
C34 C33 H33A 110.1 . .
O7 C33 H33B 110.1 . .
C34 C33 H33B 110.1 . .
H33A C33 H33B 108.4 . .
C33 C34 H34A 109.5 . .
C33 C34 H34B 109.5 . .
H34A C34 H34B 109.5 . .
C33 C34 H34C 109.5 . .
H34A C34 H34C 109.5 . .
H34B C34 H34C 109.5 . .
O8 C35 C36 107.83(15) . .
O8 C35 H35A 110.1 . .
C36 C35 H35A 110.1 . .
O8 C35 H35B 110.1 . .
C36 C35 H35B 110.1 . .
H35A C35 H35B 108.5 . .
C35 C36 H36A 109.5 . .
C35 C36 H36B 109.5 . .
H36A C36 H36B 109.5 . .
C35 C36 H36C 109.5 . .
H36A C36 H36C 109.5 . .
H36B C36 H36C 109.5 . .
N5 C37 C38 122.85(15) . .
N5 C37 H37 118.6 . .
C38 C37 H37 118.6 . .
C37 C38 C39 119.58(15) . .
C37 C38 H38 120.2 . .
C39 C38 H38 120.2 . .
C40 C39 C38 117.63(14) . .
C40 C39 C44 121.26(14) . .
C38 C39 C44 121.11(14) . .
C41 C40 C39 119.05(15) . .
C41 C40 H40 120.5 . .
C39 C40 H40 120.5 . .
N5 C41 C40 123.51(15) . .
N5 C41 H41 118.2 . .
C40 C41 H41 118.2 . .
N6 C42 C43 122.99(15) . .
N6 C42 H42 118.5 . .
C43 C42 H42 118.5 . .
C42 C43 C44 119.86(15) . .
C42 C43 H43 120.1 . .
C44 C43 H43 120.1 . .
C43 C44 C45 117.12(15) . .
C43 C44 C39 121.51(14) . .
C45 C44 C39 121.34(14) . .
C46 C45 C44 119.49(15) . .
C46 C45 H45 120.3 . .
C44 C45 H45 120.3 . .
N6 C46 C45 123.27(15) . .
N6 C46 H46 118.4 . .
C45 C46 H46 118.4 . .
O9 C47 C48 109.71(15) . .
O9 C47 H47A 109.7 . .
C48 C47 H47A 109.7 . .
O9 C47 H47B 109.7 . .
C48 C47 H47B 109.7 . .
H47A C47 H47B 108.2 . .
C47 C48 H48A 109.5 . .
C47 C48 H48B 109.5 . .
H48A C48 H48B 109.5 . .
C47 C48 H48C 109.5 . .
H48A C48 H48C 109.5 . .
H48B C48 H48C 109.5 . .
O10 C49 C50 109.12(15) . .
O10 C49 H49A 109.9 . .
C50 C49 H49A 109.9 . .
O10 C49 H49B 109.9 . .
C50 C49 H49B 109.9 . .
H49A C49 H49B 108.3 . .
C49 C50 H50A 109.5 . .
C49 C50 H50B 109.5 . .
H50A C50 H50B 109.5 . .
C49 C50 H50C 109.5 . .
H50A C50 H50C 109.5 . .
H50B C50 H50C 109.5 . .
O11 C51 C52 107.66(15) . .
O11 C51 H51A 110.2 . .
C52 C51 H51A 110.2 . .
O11 C51 H51B 110.2 . .
C52 C51 H51B 110.2 . .
H51A C51 H51B 108.5 . .
C51 C52 H52A 109.5 . .
C51 C52 H52B 109.5 . .
H52A C52 H52B 109.5 . .
C51 C52 H52C 109.5 . .
H52A C52 H52C 109.5 . .
H52B C52 H52C 109.5 . .
O12 C53 C54 111.01(16) . .
O12 C53 H53A 109.4 . .
C54 C53 H53A 109.4 . .
O12 C53 H53B 109.4 . .
C54 C53 H53B 109.4 . .
H53A C53 H53B 108.0 . .
C53 C54 H54A 109.5 . .
C53 C54 H54B 109.5 . .
H54A C54 H54B 109.5 . .
C53 C54 H54C 109.5 . .
H54A C54 H54C 109.5 . .
H54B C54 H54C 109.5 . .
N7 C55 C56 123.00(15) . .
N7 C55 H55 118.5 . .
C56 C55 H55 118.5 . .
C55 C56 C57 119.75(15) . .
C55 C56 H56 120.1 . .
C57 C56 H56 120.1 . .
C58 C57 C56 116.92(15) . .
C58 C57 C62 121.67(14) . .
C56 C57 C62 121.41(14) . .
C59 C58 C57 120.06(15) . .
C59 C58 H58 120.0 . .
C57 C58 H58 120.0 . .
N7 C59 C58 122.47(14) . .
N7 C59 H59 118.8 . .
C58 C59 H59 118.8 . .
N8 C60 C61 123.32(15) . .
N8 C60 H60 118.3 . .
C61 C60 H60 118.3 . .
C60 C61 C62 119.62(15) . .
C60 C61 H61 120.2 . .
C62 C61 H61 120.2 . .
C63 C62 C61 116.98(15) . .
C63 C62 C57 121.75(14) . .
C61 C62 C57 121.27(15) . .
C64 C63 C62 120.05(14) . .
C64 C63 H63 120.0 . .
C62 C63 H63 120.0 . .
N8 C64 C63 122.58(14) . .
N8 C64 H64 118.7 . .
C63 C64 H64 118.7 . .
O13 C65 C66 109.97(14) . .
O13 C65 H65A 109.7 . .
C66 C65 H65A 109.7 . .
O13 C65 H65B 109.7 . .
C66 C65 H65B 109.7 . .
H65A C65 H65B 108.2 . .
C65 C66 H66A 109.5 . .
C65 C66 H66B 109.5 . .
H66A C66 H66B 109.5 . .
C65 C66 H66C 109.5 . .
H66A C66 H66C 109.5 . .
H66B C66 H66C 109.5 . .
C67 O14 P7 119.51(10) . .
O14 C67 C68 107.7(2) . .
O14 C67 H67A 110.2 . .
C68 C67 H67A 110.2 . .
O14 C67 H67B 110.2 . .
C68 C67 H67B 110.2 . .
H67A C67 H67B 108.5 . .
C67 C68 H68A 109.5 . .
C67 C68 H68B 109.5 . .
H68A C68 H68B 109.5 . .
C67 C68 H68C 109.5 . .
H68A C68 H68C 109.5 . .
H68B C68 H68C 109.5 . .
C67' O14' P7 119.51(10) . .
O14' C67' C68' 108.9(2) . .
O14' C67' H67C 109.9 . .
C68' C67' H67C 109.9 . .
O14' C67' H67D 109.9 . .
C68' C67' H67D 109.9 . .
H67C C67' H67D 108.3 . .
C67' C68' H68D 109.5 . .
C67' C68' H68E 109.5 . .
H68D C68' H68E 109.5 . .
C67' C68' H68F 109.5 . .
H68D C68' H68F 109.5 . .
H68E C68' H68F 109.5 . .
O15 C69 C70 108.60(14) . .
O15 C69 H69A 110.0 . .
C70 C69 H69A 110.0 . .
O15 C69 H69B 110.0 . .
C70 C69 H69B 110.0 . .
H69A C69 H69B 108.3 . .
C69 C70 H70A 109.5 . .
C69 C70 H70B 109.5 . .
H70A C70 H70B 109.5 . .
C69 C70 H70C 109.5 . .
H70A C70 H70C 109.5 . .
H70B C70 H70C 109.5 . .
O16 C71 C72 108.53(16) . .
O16 C71 H71A 110.0 . .
C72 C71 H71A 110.0 . .
O16 C71 H71B 110.0 . .
C72 C71 H71B 110.0 . .
H71A C71 H71B 108.4 . .
C71 C72 H72A 109.5 . .
C71 C72 H72B 109.5 . .
H72A C72 H72B 109.5 . .
C71 C72 H72C 109.5 . .
H72A C72 H72C 109.5 . .
H72B C72 H72C 109.5 . .

loop_
_geom_bond_atom_site_label_1
_geom_bond_atom_site_label_2
_geom_bond_distance
_geom_bond_site_symmetry_2
Zn1 N3 2.0405(13) .
Zn1 N1 2.0582(13) .
Zn1 S1 2.2914(4) .
Zn1 S3 2.3519(4) .
Zn2 N4 2.0487(13) .
Zn2 N5 2.0633(13) .
Zn2 S5 2.2898(4) .
Zn2 S7 2.3483(4) .
Zn3 N7 2.0587(13) .
Zn3 N6 2.0746(14) .
Zn3 S9 2.2992(4) .
Zn3 S11 2.3233(4) .
Zn4 N8 2.0622(14) .
Zn4 N2 2.0879(13) 1_356
Zn4 S13 2.2854(4) .
Zn4 S15 2.3255(4) .
S1 P1 2.0342(6) .
S2 P1 1.9422(6) .
S3 P2 2.0307(6) .
S4 P2 1.9414(6) .
S5 P3 2.0343(5) .
S6 P3 1.9434(6) .
S7 P4 2.0346(6) .
S8 P4 1.9343(6) .
S9 P5 2.0230(5) .
S10 P5 1.9439(6) .
S11 P6 2.0248(6) .
S12 P6 1.9380(6) .
S13 P7 2.0190(5) .
S14 P7 1.9470(6) .
S15 P8 2.0417(6) .
S16 P8 1.9331(6) .
P1 O1 1.5910(12) .
P1 O2 1.5969(11) .
P2 O3 1.5930(12) .
P2 O4 1.5958(11) .
P3 O5 1.5941(11) .
P3 O6 1.5938(11) .
P4 O7 1.5926(12) .
P4 O8 1.5961(12) .
P5 O9 1.5934(12) .
P5 O10 1.5988(12) .
P6 O11 1.5912(12) .
P6 O12 1.5997(11) .
P7 O13 1.5919(12) .
P7 O14' 1.5996(11) .
P7 O14 1.5996(11) .
P8 O15 1.5896(12) .
P8 O16 1.5965(11) .
O1 C1 1.458(2) .
O2 C3 1.4486(19) .
O3 C5 1.455(2) .
O4 C7 1.456(2) .
O5 C29 1.456(2) .
O6 C31 1.456(2) .
O7 C33 1.445(2) .
O8 C35 1.451(2) .
O9 C47 1.451(2) .
O10 C49 1.459(2) .
O11 C51 1.459(2) .
O12 C53 1.445(2) .
O13 C65 1.458(2) .
O15 C69 1.459(2) .
O16 C71 1.455(2) .
N1 C9 1.343(2) .
N1 C13 1.346(2) .
N2 C14 1.344(2) .
N2 C18 1.347(2) .
N2 Zn4 2.0879(13) 1_754
N3 C19 1.345(2) .
N3 C23 1.346(2) .
N4 C28 1.346(2) .
N4 C24 1.347(2) .
N5 C41 1.343(2) .
N5 C37 1.346(2) .
N6 C42 1.343(2) .
N6 C46 1.345(2) .
N7 C55 1.343(2) .
N7 C59 1.344(2) .
N8 C64 1.342(2) .
N8 C60 1.346(2) .
C1 C2 1.504(2) .
C1 H1A 0.9900 .
C1 H1B 0.9900 .
C2 H2A 0.9800 .
C2 H2B 0.9800 .
C2 H2C 0.9800 .
C3 C4 1.502(2) .
C3 H3A 0.9900 .
C3 H3B 0.9900 .
C4 H4A 0.9800 .
C4 H4B 0.9800 .
C4 H4C 0.9800 .
C5 C6 1.504(3) .
C5 H5A 0.9900 .
C5 H5B 0.9900 .
C6 H6A 0.9800 .
C6 H6B 0.9800 .
C6 H6C 0.9800 .
C7 C8 1.498(2) .
C7 H7A 0.9900 .
C7 H7B 0.9900 .
C8 H8A 0.9800 .
C8 H8B 0.9800 .
C8 H8C 0.9800 .
C9 C10 1.383(2) .
C9 H9 0.9500 .
C10 C11 1.392(2) .
C10 H10 0.9500 .
C11 C12 1.396(2) .
C11 C16 1.478(2) .
C12 C13 1.374(2) .
C12 H12 0.9500 .
C13 H13 0.9500 .
C14 C15 1.379(2) .
C14 H14 0.9500 .
C15 C16 1.396(2) .
C15 H15 0.9500 .
C16 C17 1.398(2) .
C17 C18 1.379(2) .
C17 H17 0.9500 .
C18 H18 0.9500 .
C19 C20 1.382(2) .
C19 H19 0.9500 .
C20 C21 1.392(2) .
C20 H20 0.9500 .
C21 C22 1.396(2) .
C21 C26 1.483(2) .
C22 C23 1.378(2) .
C22 H22 0.9500 .
C23 H23 0.9500 .
C24 C25 1.378(2) .
C24 H24 0.9500 .
C25 C26 1.396(2) .
C25 H25 0.9500 .
C26 C27 1.394(2) .
C27 C28 1.380(2) .
C27 H27 0.9500 .
C28 H28 0.9500 .
C29 C30 1.495(3) .
C29 H29A 0.9900 .
C29 H29B 0.9900 .
C30 H30A 0.9800 .
C30 H30B 0.9800 .
C30 H30C 0.9800 .
C31 C32 1.507(2) .
C31 H31A 0.9900 .
C31 H31B 0.9900 .
C32 H32A 0.9800 .
C32 H32B 0.9800 .
C32 H32C 0.9800 .
C33 C34 1.501(3) .
C33 H33A 0.9900 .
C33 H33B 0.9900 .
C34 H34A 0.9800 .
C34 H34B 0.9800 .
C34 H34C 0.9800 .
C35 C36 1.502(3) .
C35 H35A 0.9900 .
C35 H35B 0.9900 .
C36 H36A 0.9800 .
C36 H36B 0.9800 .
C36 H36C 0.9800 .
C37 C38 1.379(2) .
C37 H37 0.9500 .
C38 C39 1.395(2) .
C38 H38 0.9500 .
C39 C40 1.395(2) .
C39 C44 1.480(2) .
C40 C41 1.378(2) .
C40 H40 0.9500 .
C41 H41 0.9500 .
C42 C43 1.379(2) .
C42 H42 0.9500 .
C43 C44 1.392(2) .
C43 H43 0.9500 .
C44 C45 1.397(2) .
C45 C46 1.377(2) .
C45 H45 0.9500 .
C46 H46 0.9500 .
C47 C48 1.494(3) .
C47 H47A 0.9900 .
C47 H47B 0.9900 .
C48 H48A 0.9800 .
C48 H48B 0.9800 .
C48 H48C 0.9800 .
C49 C50 1.509(3) .
C49 H49A 0.9900 .
C49 H49B 0.9900 .
C50 H50A 0.9800 .
C50 H50B 0.9800 .
C50 H50C 0.9800 .
C51 C52 1.499(3) .
C51 H51A 0.9900 .
C51 H51B 0.9900 .
C52 H52A 0.9800 .
C52 H52B 0.9800 .
C52 H52C 0.9800 .
C53 C54 1.482(3) .
C53 H53A 0.9900 .
C53 H53B 0.9900 .
C54 H54A 0.9800 .
C54 H54B 0.9800 .
C54 H54C 0.9800 .
C55 C56 1.380(2) .
C55 H55 0.9500 .
C56 C57 1.395(2) .
C56 H56 0.9500 .
C57 C58 1.396(2) .
C57 C62 1.490(2) .
C58 C59 1.384(2) .
C58 H58 0.9500 .
C59 H59 0.9500 .
C60 C61 1.377(2) .
C60 H60 0.9500 .
C61 C62 1.394(2) .
C61 H61 0.9500 .
C62 C63 1.395(2) .
C63 C64 1.384(2) .
C63 H63 0.9500 .
C64 H64 0.9500 .
C65 C66 1.506(3) .
C65 H65A 0.9900 .
C65 H65B 0.9900 .
C66 H66A 0.9800 .
C66 H66B 0.9800 .
C66 H66C 0.9800 .
O14 C67 1.459(2) .
C67 C68 1.510(5) .
C67 H67A 0.9900 .
C67 H67B 0.9900 .
C68 H68A 0.9800 .
C68 H68B 0.9800 .
C68 H68C 0.9800 .
O14' C67' 1.459(2) .
C67' C68' 1.472(5) .
C67' H67C 0.9900 .
C67' H67D 0.9900 .
C68' H68D 0.9800 .
C68' H68E 0.9800 .
C68' H68F 0.9800 .
C69 C70 1.501(2) .
C69 H69A 0.9900 .
C69 H69B 0.9900 .
C70 H70A 0.9800 .
C70 H70B 0.9800 .
C70 H70C 0.9800 .
C71 C72 1.487(3) .
C71 H71A 0.9900 .
C71 H71B 0.9900 .
C72 H72A 0.9800 .
C72 H72B 0.9800 .
C72 H72C 0.9800 .

loop_
_geom_torsion_atom_site_label_1
_geom_torsion_atom_site_label_2
_geom_torsion_atom_site_label_3
_geom_torsion_atom_site_label_4
_geom_torsion
_geom_torsion_site_symmetry_1
_geom_torsion_site_symmetry_2
_geom_torsion_site_symmetry_3
_geom_torsion_site_symmetry_4
O2 P1 O1 C1 -176.06(13) . . . .
S2 P1 O1 C1 65.46(13) . . . .
S1 P1 O1 C1 -66.33(13) . . . .
O1 P1 O2 C3 -176.59(12) . . . .
S2 P1 O2 C3 -57.52(12) . . . .
S1 P1 O2 C3 72.90(12) . . . .
O4 P2 O3 C5 -74.10(13) . . . .
S4 P2 O3 C5 46.24(13) . . . .
S3 P2 O3 C5 175.47(11) . . . .
O3 P2 O4 C7 162.67(13) . . . .
S4 P2 O4 C7 41.41(14) . . . .
S3 P2 O4 C7 -89.28(13) . . . .
O6 P3 O5 C29 174.98(12) . . . .
S6 P3 O5 C29 56.13(12) . . . .
S5 P3 O5 C29 -74.52(12) . . . .
O5 P3 O6 C31 175.31(12) . . . .
S6 P3 O6 C31 -66.15(12) . . . .
S5 P3 O6 C31 65.60(12) . . . .
O8 P4 O7 C33 53.62(15) . . . .
S8 P4 O7 C33 175.54(13) . . . .
S7 P4 O7 C33 -55.63(14) . . . .
O7 P4 O8 C35 72.56(14) . . . .
S8 P4 O8 C35 -45.43(14) . . . .
S7 P4 O8 C35 -174.73(12) . . . .
O10 P5 O9 C47 68.40(14) . . . .
S10 P5 O9 C47 -170.26(12) . . . .
S9 P5 O9 C47 -41.34(13) . . . .
O9 P5 O10 C49 61.77(13) . . . .
S10 P5 O10 C49 -54.79(13) . . . .
S9 P5 O10 C49 174.74(11) . . . .
O12 P6 O11 C51 -72.90(12) . . . .
S12 P6 O11 C51 49.19(12) . . . .
S11 P6 O11 C51 177.50(11) . . . .
O11 P6 O12 C53 172.45(13) . . . .
S12 P6 O12 C53 50.10(14) . . . .
S11 P6 O12 C53 -80.39(14) . . . .
O14' P7 O13 C65 -72.05(13) . . . .
O14 P7 O13 C65 -72.05(13) . . . .
S14 P7 O13 C65 48.22(13) . . . .
S13 P7 O13 C65 178.25(11) . . . .
O16 P8 O15 C69 56.96(12) . . . .
S16 P8 O15 C69 178.49(10) . . . .
S15 P8 O15 C69 -53.33(12) . . . .
O15 P8 O16 C71 172.18(14) . . . .
S16 P8 O16 C71 53.83(15) . . . .
S15 P8 O16 C71 -75.81(14) . . . .
P1 O1 C1 C2 -170.51(12) . . . .
P1 O2 C3 C4 174.45(11) . . . .
P2 O3 C5 C6 -178.03(13) . . . .
P2 O4 C7 C8 -166.81(12) . . . .
C13 N1 C9 C10 -1.4(2) . . . .
Zn1 N1 C9 C10 173.88(12) . . . .
N1 C9 C10 C11 -0.6(2) . . . .
C9 C10 C11 C12 1.9(2) . . . .
C9 C10 C11 C16 -178.32(14) . . . .
C10 C11 C12 C13 -1.2(2) . . . .
C16 C11 C12 C13 179.00(14) . . . .
C9 N1 C13 C12 2.2(2) . . . .
Zn1 N1 C13 C12 -173.24(12) . . . .
C11 C12 C13 N1 -0.9(2) . . . .
C18 N2 C14 C15 0.8(2) . . . .
Zn4 N2 C14 C15 -175.14(12) 1_754 . . .
N2 C14 C15 C16 0.2(2) . . . .
C14 C15 C16 C17 -1.3(2) . . . .
C14 C15 C16 C11 177.51(14) . . . .
C10 C11 C16 C15 145.84(15) . . . .
C12 C11 C16 C15 -34.3(2) . . . .
C10 C11 C16 C17 -35.4(2) . . . .
C12 C11 C16 C17 144.38(16) . . . .
C15 C16 C17 C18 1.3(2) . . . .
C11 C16 C17 C18 -177.48(14) . . . .
C14 N2 C18 C17 -0.7(2) . . . .
Zn4 N2 C18 C17 175.27(12) 1_754 . . .
C16 C17 C18 N2 -0.3(2) . . . .
C23 N3 C19 C20 -1.1(2) . . . .
Zn1 N3 C19 C20 -179.19(12) . . . .
N3 C19 C20 C21 0.7(2) . . . .
C19 C20 C21 C22 0.8(2) . . . .
C19 C20 C21 C26 -177.65(15) . . . .
C20 C21 C22 C23 -2.0(2) . . . .
C26 C21 C22 C23 176.47(15) . . . .
C19 N3 C23 C22 -0.2(2) . . . .
Zn1 N3 C23 C22 177.82(12) . . . .
C21 C22 C23 N3 1.7(2) . . . .
C28 N4 C24 C25 -0.8(2) . . . .
Zn2 N4 C24 C25 178.82(13) . . . .
N4 C24 C25 C26 1.2(3) . . . .
C24 C25 C26 C27 -0.5(2) . . . .
C24 C25 C26 C21 179.50(15) . . . .
C20 C21 C26 C27 161.44(14) . . . .
C22 C21 C26 C27 -16.9(2) . . . .
C20 C21 C26 C25 -18.6(2) . . . .
C22 C21 C26 C25 163.06(15) . . . .
C25 C26 C27 C28 -0.4(2) . . . .
C21 C26 C27 C28 179.60(15) . . . .
C24 N4 C28 C27 -0.1(2) . . . .
Zn2 N4 C28 C27 -179.80(12) . . . .
C26 C27 C28 N4 0.7(2) . . . .
P3 O5 C29 C30 -173.82(12) . . . .
P3 O6 C31 C32 164.59(12) . . . .
P4 O7 C33 C34 -174.53(13) . . . .
P4 O8 C35 C36 168.69(14) . . . .
C41 N5 C37 C38 2.1(2) . . . .
Zn2 N5 C37 C38 -172.74(12) . . . .
N5 C37 C38 C39 -1.6(2) . . . .
C37 C38 C39 C40 -0.6(2) . . . .
C37 C38 C39 C44 -179.68(14) . . . .
C38 C39 C40 C41 2.1(2) . . . .
C44 C39 C40 C41 -178.83(14) . . . .
C37 N5 C41 C40 -0.5(2) . . . .
Zn2 N5 C41 C40 174.40(12) . . . .
C39 C40 C41 N5 -1.6(2) . . . .
C46 N6 C42 C43 -0.8(2) . . . .
Zn3 N6 C42 C43 174.69(13) . . . .
N6 C42 C43 C44 -0.7(3) . . . .
C42 C43 C44 C45 1.9(2) . . . .
C42 C43 C44 C39 -176.07(15) . . . .
C40 C39 C44 C43 22.0(2) . . . .
C38 C39 C44 C43 -158.97(15) . . . .
C40 C39 C44 C45 -155.97(15) . . . .
C38 C39 C44 C45 23.1(2) . . . .
C43 C44 C45 C46 -1.7(2) . . . .
C39 C44 C45 C46 176.34(14) . . . .
C42 N6 C46 C45 1.1(2) . . . .
Zn3 N6 C46 C45 -174.40(12) . . . .
C44 C45 C46 N6 0.2(2) . . . .
P5 O9 C47 C48 112.38(15) . . . .
P5 O10 C49 C50 -113.22(15) . . . .
P6 O11 C51 C52 179.00(13) . . . .
P6 O12 C53 C54 109.40(16) . . . .
C59 N7 C55 C56 -1.6(3) . . . .
Zn3 N7 C55 C56 175.39(14) . . . .
N7 C55 C56 C57 -0.4(3) . . . .
C55 C56 C57 C58 2.0(3) . . . .
C55 C56 C57 C62 -178.38(16) . . . .
C56 C57 C58 C59 -1.7(2) . . . .
C62 C57 C58 C59 178.66(15) . . . .
C55 N7 C59 C58 1.9(2) . . . .
Zn3 N7 C59 C58 -175.02(12) . . . .
C57 C58 C59 N7 -0.2(2) . . . .
C64 N8 C60 C61 0.1(3) . . . .
Zn4 N8 C60 C61 -179.14(14) . . . .
N8 C60 C61 C62 -0.6(3) . . . .
C60 C61 C62 C63 0.4(2) . . . .
C60 C61 C62 C57 179.48(16) . . . .
C58 C57 C62 C63 -167.45(14) . . . .
C56 C57 C62 C63 13.0(2) . . . .
C58 C57 C62 C61 13.5(2) . . . .
C56 C57 C62 C61 -166.07(16) . . . .
C61 C62 C63 C64 0.3(2) . . . .
C57 C62 C63 C64 -178.80(15) . . . .
C60 N8 C64 C63 0.7(2) . . . .
Zn4 N8 C64 C63 179.79(11) . . . .
C62 C63 C64 N8 -0.8(2) . . . .
P7 O13 C65 C66 -100.46(15) . . . .
O13 P7 O14 C67 -172.70(12) . . . .
S14 P7 O14 C67 65.28(12) . . . .
S13 P7 O14 C67 -64.01(12) . . . .
P7 O14 C67 C68 151.3(2) . . . .
O13 P7 O14' C67' -172.70(12) . . . .
S14 P7 O14' C67' 65.28(12) . . . .
S13 P7 O14' C67' -64.01(12) . . . .
P7 O14' C67' C68' 121.2(3) . . . .
P8 O15 C69 C70 154.88(12) . . . .
P8 O16 C71 C72 167.94(13) . . . .
